data_4328419
loop_
_publ_author_name
'Olga Iasco'
'Ghenadie Novitchi'
'Erwann Jeanneau'
'Jean Bernard Tommasino'
'Nans Roques'
'Dominique Luneau'

_publ_contact_author_address
; 
Univ. Claude Bernard Lyon 1
Cristallography and Molecular Engineering
LMI (UMR 5615)
Domaine Scientifique de la Doua
69622 Villeurbanne cedex
;
_publ_contact_author_email luneau@univ-lyon1.fr
_publ_contact_author_fax '+33 472 440 618'
_publ_contact_author_name 'Dominique Luneau'
_publ_contact_author_phone '+33 472 431 418'
_publ_section_title
;
 Versatile Chemical Transformations of Benzoxazole Based Ligands on
 Complexation with 3d-Metal Ions
;
_journal_name_full 'Inorganic Chemistry'
_journal_page_first 2588
_journal_page_last 2596
_journal_paper_doi 10.1021/ic202493z
_journal_volume 51
_journal_year 2012
_chemical_formula_moiety 'C16 H23 N O2'
_chemical_formula_sum 'C16 H23 N O2'
_chemical_formula_weight 261.35
_space_group_IT_number 14
_symmetry_cell_setting monoclinic
_symmetry_space_group_name_Hall '-P 2ybc'
_symmetry_space_group_name_H-M 'P 1 21/c 1'
_atom_sites_solution_hydrogens difmap
_atom_sites_solution_primary direct
_cell_angle_alpha 90
_cell_angle_beta 111.900(9)
_cell_angle_gamma 90
_cell_formula_units_Z 12
_cell_length_a 9.9461(8)
_cell_length_b 40.599(2)
_cell_length_c 12.2510(10)
_cell_measurement_reflns_used 14100
_cell_measurement_temperature 100
_cell_measurement_theta_max 66.7347
_cell_measurement_theta_min 3.2630
_cell_volume 4590.0(6)
_computing_cell_refinement
;
CrysAlisPro, Agilent Technologies,
Version 1.171.35.11 (release 16-05-2011 CrysAlis171 .NET)
(compiled May 16 2011,17:55:39)
;
_computing_data_collection
;
CrysAlisPro, Agilent Technologies,
Version 1.171.35.11 (release 16-05-2011 CrysAlis171 .NET)
(compiled May 16 2011,17:55:39)
;
_computing_data_reduction
;
CrysAlisPro, Agilent Technologies,
Version 1.171.35.11 (release 16-05-2011 CrysAlis171 .NET)
(compiled May 16 2011,17:55:39)
;
_computing_molecular_graphics 'CAMERON (Watkin et al., 1996)'
_computing_publication_material 'CRYSTALS (Betteridge et al., 2003)'
_computing_structure_refinement 'CRYSTALS (Betteridge et al., 2003)'
_computing_structure_solution 'SIR97 (Altomare et al., 1999)'
_diffrn_ambient_temperature 100
_diffrn_detector_area_resol_mean 10.4685
_diffrn_measured_fraction_theta_full 0.990
_diffrn_measured_fraction_theta_max 0.990
_diffrn_measurement_device_type 'Xcalibur, Atlas, Gemini ultra'
_diffrn_measurement_method \w
_diffrn_radiation_monochromator mirror
_diffrn_radiation_source 'Enhance Ultra (Cu) X-ray Source'
_diffrn_radiation_type 'Cu K\a'
_diffrn_radiation_wavelength 1.5418
_diffrn_reflns_av_R_equivalents 0.059
_diffrn_reflns_limit_h_max 11
_diffrn_reflns_limit_h_min -11
_diffrn_reflns_limit_k_max 39
_diffrn_reflns_limit_k_min -48
_diffrn_reflns_limit_l_max 14
_diffrn_reflns_limit_l_min -14
_diffrn_reflns_number 46384
_diffrn_reflns_theta_full 66.910
_diffrn_reflns_theta_max 66.910
_diffrn_reflns_theta_min 4.039
_diffrn_standards_number 0
_exptl_absorpt_coefficient_mu 0.584
_exptl_absorpt_correction_T_max 0.849
_exptl_absorpt_correction_T_min 0.764
_exptl_absorpt_correction_type analytical
_exptl_absorpt_process_details
;
CrysAlisPro, Agilent Technologies,
Version 1.171.35.11 (release 16-05-2011 CrysAlis171 .NET)
(compiled May 16 2011,17:55:39)
Analytical numeric absorption correction using a multifaceted crystal
            model based on expressions derived by R.C. Clark & J.S. Reid.
(Clark, R. C. & Reid, J. S. (1995). Acta Cryst. A51, 887-897)
;
_exptl_crystal_colour colorless
_exptl_crystal_density_diffrn 1.135
_exptl_crystal_description block
_exptl_crystal_F_000 1704
_exptl_crystal_size_max 0.698
_exptl_crystal_size_mid 0.456
_exptl_crystal_size_min 0.377
_refine_diff_density_max 0.31
_refine_diff_density_min -0.29
_refine_ls_extinction_coef 49(3)
_refine_ls_extinction_method 'Larson (1970), Equation 22'
_refine_ls_goodness_of_fit_ref 0.9558
_refine_ls_hydrogen_treatment constr
_refine_ls_matrix_type full
_refine_ls_number_parameters 515
_refine_ls_number_reflns 8065
_refine_ls_number_restraints 0
_refine_ls_R_factor_all 0.0511
_refine_ls_R_factor_gt 0.0468
_refine_ls_shift/su_max 0.0009479
_refine_ls_shift/su_mean 0.0000786
_refine_ls_structure_factor_coef Fsqd
_refine_ls_weighting_details
;
 Method, part 1, Chebychev polynomial, (Watkin, 1994, Prince, 1982) 
 [weight] = 1.0/[A~0~*T~0~(x)+A~1~*T~1~(x) ... +A~n-1~]*T~n-1~(x)] 
 where A~i~ are the Chebychev coefficients listed below and x= Fcalc/Fmax 
 Method = Robust Weighting (Prince, 1982) 
 W = [weight] * [1-(deltaF/6*sigmaF)^2^]^2^ 
 A~i~ are: 
 0.217E+04 0.367E+04 0.229E+04 995. 236. 
;
_refine_ls_weighting_scheme calc
_refine_ls_wR_factor_all 0.1381
_refine_ls_wR_factor_gt 0.1351
_refine_ls_wR_factor_ref 0.1381
_reflns_limit_h_max 10
_reflns_limit_h_min -11
_reflns_limit_k_max 48
_reflns_limit_k_min 0
_reflns_limit_l_max 14
_reflns_limit_l_min 0
_reflns_number_gt 7271
_reflns_number_total 8066
_reflns_threshold_expression I>2.0\s(I)
_oxford_diffrn_Wilson_B_factor 1.72
_oxford_diffrn_Wilson_scale 0.13
_oxford_refine_ls_r_factor_ref 0.0511
_oxford_refine_ls_scale 2.95(3)
_oxford_reflns_number_all 8065
_oxford_reflns_threshold_expression_ref I>-10.0\s(I)
_cod_data_source_file ic202493z_si_002_1.cif
_cod_data_source_block OI343_H1L1
_cod_original_sg_symbol_H-M 'P 1 21/c 1 '
_cod_database_code 4328419

loop_
_symmetry_equiv_pos_as_xyz
x,y,z
-x,-y,-z
-x,y+1/2,-z+1/2
x,-y+1/2,z+1/2

loop_
_atom_site_label
_atom_site_type_symbol
_atom_site_fract_x
_atom_site_fract_y
_atom_site_fract_z
_atom_site_U_iso_or_equiv
_atom_site_occupancy
_atom_site_adp_type
_atom_site_refinement_flags_posn
C1 C 0.6260(2) 0.70213(4) 0.31437(18) 0.0278 1.0000 Uani .
C2 C 0.3983(2) 0.71942(4) 0.15510(17) 0.0282 1.0000 Uani .
C3 C 0.53018(18) 0.73174(4) 0.25877(15) 0.0199 1.0000 Uani .
C4 C 0.4812(2) 0.74792(4) 0.35054(16) 0.0251 1.0000 Uani .
C5 C 0.61098(17) 0.75735(4) 0.21491(14) 0.0177 1.0000 Uani .
C6 C 0.75844(17) 0.75574(4) 0.23744(14) 0.0192 1.0000 Uani .
C7 C 0.83634(17) 0.77881(4) 0.19785(14) 0.0189 1.0000 Uani .
C8 C 0.99710(17) 0.77210(4) 0.22491(15) 0.0217 1.0000 Uani .
C9 C 1.0139(2) 0.73801(5) 0.1774(2) 0.0331 1.0000 Uani .
C10 C 1.0817(2) 0.77281(5) 0.35794(17) 0.0308 1.0000 Uani .
C11 C 1.06270(19) 0.79760(5) 0.16761(18) 0.0302 1.0000 Uani .
C12 C 0.76409(17) 0.80609(4) 0.13357(14) 0.0184 1.0000 Uani .
C13 C 0.61608(17) 0.80839(4) 0.10927(13) 0.0166 1.0000 Uani .
C14 C 0.54448(17) 0.78480(4) 0.14834(14) 0.0169 1.0000 Uani .
C15 C 0.39197(17) 0.82169(4) 0.04336(14) 0.0172 1.0000 Uani .
C16 C 0.24368(17) 0.83601(4) -0.01657(15) 0.0210 1.0000 Uani .
C17 C 1.03918(18) 0.40271(4) 0.41867(16) 0.0232 1.0000 Uani .
C18 C 0.90629(17) 0.42236(4) 0.40251(14) 0.0192 1.0000 Uani .
C19 C 0.75700(17) 0.46282(4) 0.32543(14) 0.0179 1.0000 Uani .
C20 C 0.68463(18) 0.48981(4) 0.26003(14) 0.0193 1.0000 Uani .
C21 C 0.75428(18) 0.51280(4) 0.19806(16) 0.0231 1.0000 Uani .
C22 C 0.8068(2) 0.49304(5) 0.11462(17) 0.0284 1.0000 Uani .
C23 C 0.8825(2) 0.53047(5) 0.29134(18) 0.0295 1.0000 Uani .
C24 C 0.6472(2) 0.53883(4) 0.12392(18) 0.0287 1.0000 Uani .
C25 C 0.54442(18) 0.49351(4) 0.25891(15) 0.0211 1.0000 Uani .
C26 C 0.48007(17) 0.47269(4) 0.31726(14) 0.0193 1.0000 Uani .
C27 C 0.32185(18) 0.47737(4) 0.30496(16) 0.0230 1.0000 Uani .
C28 C 0.2606(2) 0.51071(5) 0.2517(2) 0.0398 1.0000 Uani .
C29 C 0.3075(2) 0.47452(5) 0.42493(17) 0.0289 1.0000 Uani .
C30 C 0.2313(2) 0.44989(6) 0.2248(2) 0.0373 1.0000 Uani .
C31 C 0.55968(18) 0.44612(4) 0.38259(14) 0.0195 1.0000 Uani .
C32 C 0.69898(17) 0.44163(4) 0.38487(14) 0.0177 1.0000 Uani .
C33 C 0.50981(18) 0.60910(4) 0.34906(14) 0.0207 1.0000 Uani .
C34 C 0.60223(17) 0.61586(4) 0.27921(14) 0.0176 1.0000 Uani .
C35 C 0.63717(17) 0.62257(4) 0.11623(14) 0.0161 1.0000 Uani .
C36 C 0.62320(18) 0.62513(4) -0.00052(14) 0.0171 1.0000 Uani .
C37 C 0.47628(17) 0.62659(4) -0.10168(14) 0.0184 1.0000 Uani .
C38 C 0.39043(18) 0.65598(4) -0.08308(15) 0.0239 1.0000 Uani .
C39 C 0.39369(18) 0.59434(4) -0.10452(15) 0.0219 1.0000 Uani .
C40 C 0.49244(18) 0.63104(5) -0.21986(15) 0.0239 1.0000 Uani .
C41 C 0.75570(18) 0.62566(4) -0.01453(14) 0.0185 1.0000 Uani .
C42 C 0.89218(17) 0.62388(4) 0.07827(15) 0.0185 1.0000 Uani .
C43 C 1.03325(18) 0.62261(4) 0.05516(15) 0.0212 1.0000 Uani .
C44 C 1.0081(2) 0.62539(5) -0.07516(17) 0.0293 1.0000 Uani .
C45 C 1.1104(2) 0.58979(5) 0.10204(19) 0.0326 1.0000 Uani .
C46 C 1.13255(19) 0.65109(5) 0.12053(16) 0.0263 1.0000 Uani .
C47 C 0.89899(18) 0.62230(4) 0.19389(15) 0.0193 1.0000 Uani .
C48 C 0.76860(18) 0.62151(4) 0.21019(14) 0.0173 1.0000 Uani .
N1 N 0.51429(14) 0.83182(3) 0.04186(11) 0.0175 1.0000 Uani .
N2 N 0.79930(14) 0.41593(3) 0.43401(12) 0.0196 1.0000 Uani .
N3 N 0.74128(14) 0.61752(3) 0.31428(12) 0.0182 1.0000 Uani .
O1 O 0.39862(12) 0.79351(3) 0.10626(10) 0.0177 1.0000 Uani .
O2 O 0.24744(12) 0.86585(3) -0.07227(10) 0.0211 1.0000 Uani .
O3 O 1.03757(13) 0.37222(3) 0.47159(11) 0.0233 1.0000 Uani .
O4 O 0.89275(12) 0.45065(3) 0.33804(10) 0.0201 1.0000 Uani .
O5 O 0.59151(13) 0.60870(3) 0.47002(10) 0.0217 1.0000 Uani .
O6 O 0.52832(12) 0.61906(3) 0.16074(9) 0.0169 1.0000 Uani .
H42 H 1.1254 0.4152 0.4657 0.0294 1.0000 Uiso R
H41 H 1.0426 0.3994 0.3412 0.0282 1.0000 Uiso R
H102 H 0.6967 0.5531 0.0862 0.0423 1.0000 Uiso R
H101 H 0.6108 0.5523 0.1735 0.0419 1.0000 Uiso R
H103 H 0.5642 0.5281 0.0604 0.0422 1.0000 Uiso R
H112 H 0.8514 0.5080 0.0744 0.0424 1.0000 Uiso R
H113 H 0.7257 0.4817 0.0545 0.0431 1.0000 Uiso R
H111 H 0.8788 0.4770 0.1577 0.0419 1.0000 Uiso R
H122 H 0.9293 0.5449 0.2531 0.0434 1.0000 Uiso R
H121 H 0.8510 0.5435 0.3431 0.0433 1.0000 Uiso R
H123 H 0.9532 0.5141 0.3394 0.0433 1.0000 Uiso R
H131 H 0.4869 0.5116 0.2159 0.0250 1.0000 Uiso R
H151 H 0.5216 0.4315 0.4244 0.0232 1.0000 Uiso R
H193 H 0.2050 0.4772 0.4179 0.0421 1.0000 Uiso R
H192 H 0.3655 0.4920 0.4788 0.0425 1.0000 Uiso R
H191 H 0.3431 0.4533 0.4631 0.0423 1.0000 Uiso R
H201 H 0.1641 0.5132 0.2514 0.0592 1.0000 Uiso R
H203 H 0.3166 0.5279 0.3004 0.0584 1.0000 Uiso R
H202 H 0.2577 0.5134 0.1707 0.0596 1.0000 Uiso R
H212 H 0.1285 0.4525 0.2139 0.0559 1.0000 Uiso R
H211 H 0.2378 0.4508 0.1477 0.0562 1.0000 Uiso R
H213 H 0.2645 0.4282 0.2608 0.0556 1.0000 Uiso R
H241 H 0.1990 0.8384 0.0415 0.0249 1.0000 Uiso R
H242 H 0.1866 0.8200 -0.0771 0.0260 1.0000 Uiso R
H301 H 0.3482 0.7029 0.1825 0.0407 1.0000 Uiso R
H302 H 0.3283 0.7372 0.1188 0.0408 1.0000 Uiso R
H303 H 0.4288 0.7099 0.0950 0.0418 1.0000 Uiso R
H311 H 0.5713 0.6860 0.3398 0.0416 1.0000 Uiso R
H312 H 0.7109 0.7083 0.3818 0.0419 1.0000 Uiso R
H313 H 0.6575 0.6916 0.2563 0.0409 1.0000 Uiso R
H323 H 0.4250 0.7325 0.3773 0.0372 1.0000 Uiso R
H321 H 0.5641 0.7554 0.4177 0.0379 1.0000 Uiso R
H322 H 0.4184 0.7670 0.3160 0.0375 1.0000 Uiso R
H331 H 0.8090 0.7373 0.2827 0.0239 1.0000 Uiso R
H371 H 1.1834 0.7678 0.3749 0.0467 1.0000 Uiso R
H372 H 1.0751 0.7946 0.3891 0.0454 1.0000 Uiso R
H373 H 1.0431 0.7556 0.3977 0.0450 1.0000 Uiso R
H381 H 1.1160 0.7340 0.1925 0.0503 1.0000 Uiso R
H382 H 0.9780 0.7207 0.2150 0.0500 1.0000 Uiso R
H383 H 0.9600 0.7372 0.0921 0.0489 1.0000 Uiso R
H391 H 1.1642 0.7927 0.1862 0.0444 1.0000 Uiso R
H392 H 1.0569 0.8196 0.1968 0.0448 1.0000 Uiso R
H393 H 1.0141 0.7970 0.0819 0.0443 1.0000 Uiso R
H411 H 0.8107 0.8228 0.1050 0.0214 1.0000 Uiso R
H461 H 0.3938 0.6319 -0.2812 0.0359 1.0000 Uiso R
H462 H 0.5450 0.6129 -0.2367 0.0352 1.0000 Uiso R
H463 H 0.5404 0.6519 -0.2206 0.0348 1.0000 Uiso R
H473 H 0.2964 0.6575 -0.1493 0.0366 1.0000 Uiso R
H471 H 0.3726 0.6540 -0.0108 0.0346 1.0000 Uiso R
H472 H 0.4445 0.6766 -0.0792 0.0358 1.0000 Uiso R
H481 H 0.2982 0.5956 -0.1659 0.0321 1.0000 Uiso R
H482 H 0.4465 0.5761 -0.1195 0.0323 1.0000 Uiso R
H483 H 0.3805 0.5904 -0.0291 0.0324 1.0000 Uiso R
H491 H 0.7542 0.6271 -0.0926 0.0215 1.0000 Uiso R
H511 H 0.9892 0.6212 0.2601 0.0232 1.0000 Uiso R
H541 H 1.1015 0.6246 -0.0829 0.0428 1.0000 Uiso R
H542 H 0.9506 0.6073 -0.1197 0.0431 1.0000 Uiso R
H543 H 0.9603 0.6463 -0.1078 0.0433 1.0000 Uiso R
H551 H 1.2229 0.6504 0.1070 0.0394 1.0000 Uiso R
H552 H 1.1560 0.6500 0.2053 0.0387 1.0000 Uiso R
H553 H 1.0883 0.6724 0.0936 0.0388 1.0000 Uiso R
H571 H 1.2002 0.5879 0.0883 0.0489 1.0000 Uiso R
H572 H 1.0498 0.5712 0.0629 0.0485 1.0000 Uiso R
H573 H 1.1352 0.5874 0.1865 0.0483 1.0000 Uiso R
H21 H 0.4662 0.5872 0.3257 0.0246 1.0000 Uiso R
H22 H 0.4328 0.6255 0.3287 0.0259 1.0000 Uiso R
H231 H 0.2339 0.8811 -0.0317 0.0329 1.0000 Uiso R
H11 H 0.5740 0.6266 0.4990 0.0335 1.0000 Uiso R
H31 H 1.1056 0.3731 0.5391 0.0352 1.0000 Uiso R

loop_
_atom_site_aniso_label
_atom_site_aniso_U_11
_atom_site_aniso_U_22
_atom_site_aniso_U_33
_atom_site_aniso_U_23
_atom_site_aniso_U_13
_atom_site_aniso_U_12
C1 0.0281(9) 0.0216(9) 0.0398(10) 0.0089(8) 0.0196(8) 0.0041(7)
C2 0.0259(9) 0.0248(9) 0.0348(10) -0.0029(8) 0.0121(8) -0.0088(7)
C3 0.0191(8) 0.0179(8) 0.0250(8) 0.0029(6) 0.0110(7) 0.0006(6)
C4 0.0268(9) 0.0241(8) 0.0286(9) 0.0020(7) 0.0152(8) -0.0003(7)
C5 0.0169(8) 0.0169(7) 0.0201(8) -0.0020(6) 0.0077(6) -0.0012(6)
C6 0.0159(8) 0.0196(8) 0.0209(8) 0.0014(6) 0.0054(6) 0.0031(6)
C7 0.0151(8) 0.0205(8) 0.0200(8) -0.0015(6) 0.0053(6) -0.0002(6)
C8 0.0145(8) 0.0245(8) 0.0258(9) 0.0027(7) 0.0073(7) 0.0015(6)
C9 0.0262(9) 0.0307(10) 0.0491(12) -0.0034(9) 0.0219(9) 0.0027(8)
C10 0.0182(8) 0.0432(11) 0.0280(10) 0.0027(8) 0.0053(7) 0.0036(8)
C11 0.0154(8) 0.0362(10) 0.0397(11) 0.0100(8) 0.0111(8) 0.0015(7)
C12 0.0164(8) 0.0196(8) 0.0188(8) -0.0003(6) 0.0062(6) -0.0019(6)
C13 0.0150(8) 0.0175(8) 0.0170(7) -0.0003(6) 0.0055(6) 0.0012(6)
C14 0.0129(7) 0.0192(8) 0.0180(8) -0.0005(6) 0.0050(6) 0.0012(6)
C15 0.0172(8) 0.0179(7) 0.0162(7) -0.0014(6) 0.0057(6) -0.0001(6)
C16 0.0168(8) 0.0213(8) 0.0232(8) 0.0017(7) 0.0056(7) 0.0018(6)
C17 0.0171(8) 0.0260(9) 0.0250(9) 0.0069(7) 0.0061(7) 0.0027(7)
C18 0.0171(8) 0.0194(8) 0.0174(8) 0.0023(6) 0.0020(6) 0.0006(6)
C19 0.0118(7) 0.0193(8) 0.0210(8) -0.0001(6) 0.0043(6) 0.0012(6)
C20 0.0171(8) 0.0179(8) 0.0215(8) -0.0015(6) 0.0056(6) -0.0019(6)
C21 0.0188(8) 0.0200(8) 0.0304(9) 0.0049(7) 0.0090(7) 0.0003(6)
C22 0.0269(9) 0.0286(9) 0.0323(10) 0.0083(8) 0.0142(8) 0.0048(7)
C23 0.0230(9) 0.0245(9) 0.0397(11) 0.0023(8) 0.0103(8) -0.0048(7)
C24 0.0258(9) 0.0219(9) 0.0391(11) 0.0104(8) 0.0129(8) 0.0040(7)
C25 0.0190(8) 0.0175(8) 0.0245(8) 0.0006(6) 0.0056(7) 0.0031(6)
C26 0.0153(8) 0.0196(8) 0.0221(8) -0.0029(6) 0.0059(6) 0.0005(6)
C27 0.0151(8) 0.0244(9) 0.0301(9) -0.0009(7) 0.0091(7) 0.0006(7)
C28 0.0278(10) 0.0389(11) 0.0611(14) 0.0197(10) 0.0261(10) 0.0158(9)
C29 0.0221(9) 0.0319(10) 0.0369(10) 0.0000(8) 0.0158(8) 0.0004(7)
C30 0.0161(9) 0.0475(12) 0.0444(12) -0.0162(10) 0.0066(8) -0.0014(8)
C31 0.0184(8) 0.0201(8) 0.0201(8) -0.0009(6) 0.0072(6) -0.0022(6)
C32 0.0148(8) 0.0179(7) 0.0182(8) 0.0002(6) 0.0036(6) 0.0011(6)
C33 0.0171(8) 0.0273(8) 0.0184(8) -0.0024(7) 0.0076(7) -0.0028(6)
C34 0.0181(8) 0.0171(7) 0.0161(8) 0.0001(6) 0.0048(6) 0.0012(6)
C35 0.0126(7) 0.0172(8) 0.0185(8) 0.0004(6) 0.0058(6) -0.0002(6)
C36 0.0186(8) 0.0143(7) 0.0174(8) -0.0001(6) 0.0057(7) -0.0003(6)
C37 0.0153(8) 0.0203(8) 0.0174(8) 0.0008(6) 0.0036(6) 0.0000(6)
C38 0.0205(8) 0.0237(9) 0.0250(9) 0.0021(7) 0.0055(7) 0.0038(7)
C39 0.0190(8) 0.0241(8) 0.0204(8) -0.0011(7) 0.0046(7) -0.0025(7)
C40 0.0184(8) 0.0326(9) 0.0184(8) 0.0026(7) 0.0045(7) -0.0015(7)
C41 0.0190(8) 0.0186(8) 0.0187(8) 0.0000(6) 0.0079(7) -0.0016(6)
C42 0.0162(8) 0.0173(8) 0.0211(8) 0.0000(6) 0.0061(7) -0.0012(6)
C43 0.0168(8) 0.0238(8) 0.0234(8) -0.0018(7) 0.0079(7) -0.0034(6)
C44 0.0210(9) 0.0423(11) 0.0270(9) -0.0072(8) 0.0118(7) -0.0087(8)
C45 0.0256(10) 0.0309(10) 0.0466(12) 0.0028(8) 0.0196(9) 0.0041(8)
C46 0.0209(8) 0.0319(9) 0.0268(9) -0.0058(7) 0.0098(7) -0.0096(7)
C47 0.0146(8) 0.0203(8) 0.0203(8) 0.0003(6) 0.0033(6) -0.0001(6)
C48 0.0178(8) 0.0166(7) 0.0178(8) -0.0002(6) 0.0069(6) -0.0008(6)
N1 0.0152(7) 0.0188(7) 0.0176(7) 0.0004(5) 0.0051(5) 0.0011(5)
N2 0.0149(7) 0.0212(7) 0.0200(7) 0.0010(5) 0.0035(5) 0.0004(5)
N3 0.0163(7) 0.0216(7) 0.0162(7) -0.0001(5) 0.0056(5) 0.0000(5)
O1 0.0133(5) 0.0182(6) 0.0208(6) 0.0023(4) 0.0053(4) 0.0012(4)
O2 0.0209(6) 0.0217(6) 0.0211(6) 0.0015(5) 0.0080(5) 0.0037(5)
O3 0.0180(6) 0.0214(6) 0.0247(6) 0.0023(5) 0.0014(5) 0.0001(4)
O4 0.0138(5) 0.0200(6) 0.0250(6) 0.0049(5) 0.0056(5) 0.0017(4)
O5 0.0242(6) 0.0230(6) 0.0185(6) 0.0011(5) 0.0088(5) 0.0033(5)
O6 0.0130(5) 0.0217(5) 0.0156(5) 0.0001(4) 0.0050(4) 0.0004(4)

loop_
_atom_type_symbol
_atom_type_scat_dispersion_real
_atom_type_scat_dispersion_imag
_atom_type_scat_Cromer_Mann_a1
_atom_type_scat_Cromer_Mann_b1
_atom_type_scat_Cromer_Mann_a2
_atom_type_scat_Cromer_Mann_b2
_atom_type_scat_Cromer_Mann_a3
_atom_type_scat_Cromer_Mann_b3
_atom_type_scat_Cromer_Mann_a4
_atom_type_scat_Cromer_Mann_b4
_atom_type_scat_Cromer_Mann_c
_atom_type_scat_source
C 0.0181 0.0091 2.3100 20.8439 1.0200 10.2075 1.5886 0.5687 0.8650 51.6512 0.2156 'International Tables Vol C 4.2.6.8 and 6.1.1.4'
H 0.0000 0.0000 0.4930 10.5109 0.3229 26.1257 0.1402 3.1424 0.0408 57.7998 0.0030 'International Tables Vol C 4.2.6.8 and 6.1.1.4'
N 0.0311 0.0180 12.2126 0.0057 3.1322 9.8933 2.0125 28.9975 1.1663 0.5826 -11.5290 'International Tables Vol C 4.2.6.8 and 6.1.1.4'
O 0.0492 0.0322 3.0485 13.2771 2.2868 5.7011 1.5463 0.3239 0.8670 32.9089 0.2508 'International Tables Vol C 4.2.6.8 and 6.1.1.4'

loop_
_geom_angle_atom_site_label_1
_geom_angle_atom_site_label_2
_geom_angle_atom_site_label_3
_geom_angle
_geom_angle_publ_flag
C3 C1 H311 109.9 no
C3 C1 H312 112.2 no
H311 C1 H312 108.4 no
C3 C1 H313 109.7 no
H311 C1 H313 107.9 no
H312 C1 H313 108.6 no
C3 C2 H301 109.3 no
C3 C2 H302 112.3 no
H301 C2 H302 107.0 no
C3 C2 H303 110.2 no
H301 C2 H303 109.5 no
H302 C2 H303 108.4 no
C2 C3 C1 108.20(14) yes
C2 C3 C4 109.93(14) yes
C1 C3 C4 109.09(14) yes
C2 C3 C5 109.30(14) yes
C1 C3 C5 111.68(13) yes
C4 C3 C5 108.63(13) yes
C3 C4 H323 110.6 no
C3 C4 H321 110.8 no
H323 C4 H321 109.2 no
C3 C4 H322 110.2 no
H323 C4 H322 107.4 no
H321 C4 H322 108.6 no
C3 C5 C6 123.52(14) yes
C3 C5 C14 123.54(14) yes
C6 C5 C14 112.93(14) yes
C5 C6 C7 125.06(15) yes
C5 C6 H331 116.2 no
C7 C6 H331 118.8 no
C6 C7 C8 118.05(14) yes
C6 C7 C12 119.22(15) yes
C8 C7 C12 122.71(15) yes
C7 C8 C9 109.31(14) yes
C7 C8 C10 109.99(14) yes
C9 C8 C10 109.06(15) yes
C7 C8 C11 111.75(14) yes
C9 C8 C11 108.16(15) yes
C10 C8 C11 108.51(15) yes
C8 C9 H381 109.3 no
C8 C9 H382 111.2 no
H381 C9 H382 109.2 no
C8 C9 H383 109.9 no
H381 C9 H383 108.2 no
H382 C9 H383 109.1 no
C8 C10 H371 109.7 no
C8 C10 H372 110.1 no
H371 C10 H372 108.8 no
C8 C10 H373 110.2 no
H371 C10 H373 107.6 no
H372 C10 H373 110.4 no
C8 C11 H391 109.8 no
C8 C11 H392 111.1 no
H391 C11 H392 107.5 no
C8 C11 H393 110.6 no
H391 C11 H393 107.6 no
H392 C11 H393 110.1 no
C7 C12 C13 117.10(15) yes
C7 C12 H411 123.5 no
C13 C12 H411 119.4 no
C12 C13 C14 121.35(15) yes
C12 C13 N1 129.91(15) yes
C14 C13 N1 108.68(14) yes
C5 C14 C13 124.31(15) yes
C5 C14 O1 128.42(14) yes
C13 C14 O1 107.25(13) yes
C16 C15 N1 129.06(15) yes
C16 C15 O1 115.65(13) yes
N1 C15 O1 115.27(14) yes
C15 C16 O2 112.02(13) yes
C15 C16 H241 108.3 no
O2 C16 H241 111.9 no
C15 C16 H242 107.3 no
O2 C16 H242 108.4 no
H241 C16 H242 108.8 no
C18 C17 O3 111.80(14) yes
C18 C17 H42 109.8 no
O3 C17 H42 110.2 no
C18 C17 H41 107.2 no
O3 C17 H41 110.0 no
H42 C17 H41 107.7 no
C17 C18 N2 129.99(15) yes
C17 C18 O4 114.57(14) yes
N2 C18 O4 115.32(14) yes
C20 C19 C32 124.43(15) yes
C20 C19 O4 128.07(15) yes
C32 C19 O4 107.38(13) yes
C19 C20 C21 122.45(15) yes
C19 C20 C25 113.01(15) yes
C21 C20 C25 124.54(15) yes
C20 C21 C22 110.03(14) yes
C20 C21 C23 108.73(14) yes
C22 C21 C23 110.18(15) yes
C20 C21 C24 111.87(14) yes
C22 C21 C24 107.41(15) yes
C23 C21 C24 108.61(14) yes
C21 C22 H112 109.7 no
C21 C22 H113 110.9 no
H112 C22 H113 108.2 no
C21 C22 H111 110.8 no
H112 C22 H111 108.1 no
H113 C22 H111 109.1 no
C21 C23 H122 109.7 no
C21 C23 H121 111.2 no
H122 C23 H121 108.7 no
C21 C23 H123 109.8 no
H122 C23 H123 109.2 no
H121 C23 H123 108.1 no
C21 C24 H102 109.0 no
C21 C24 H101 110.6 no
H102 C24 H101 109.1 no
C21 C24 H103 110.6 no
H102 C24 H103 107.7 no
H101 C24 H103 109.7 no
C20 C25 C26 124.90(15) yes
C20 C25 H131 118.4 no
C26 C25 H131 116.7 no
C25 C26 C27 121.32(15) yes
C25 C26 C31 119.12(15) yes
C27 C26 C31 119.47(15) yes
C26 C27 C28 112.46(14) yes
C26 C27 C29 110.78(14) yes
C28 C27 C29 108.18(15) yes
C26 C27 C30 107.93(14) yes
C28 C27 C30 108.98(17) yes
C29 C27 C30 108.42(15) yes
C27 C28 H201 109.3 no
C27 C28 H203 109.6 no
H201 C28 H203 106.0 no
C27 C28 H202 112.6 no
H201 C28 H202 109.2 no
H203 C28 H202 109.9 no
C27 C29 H193 111.5 no
C27 C29 H192 110.1 no
H193 C29 H192 107.5 no
C27 C29 H191 112.2 no
H193 C29 H191 108.2 no
H192 C29 H191 107.1 no
C27 C30 H212 109.9 no
C27 C30 H211 111.0 no
H212 C30 H211 107.8 no
C27 C30 H213 110.1 no
H212 C30 H213 108.2 no
H211 C30 H213 109.6 no
C26 C31 C32 117.42(15) yes
C26 C31 H151 122.4 no
C32 C31 H151 120.2 no
C31 C32 C19 121.12(15) yes
C31 C32 N2 130.28(15) yes
C19 C32 N2 108.42(14) yes
C34 C33 O5 111.70(13) yes
C34 C33 H21 107.3 no
O5 C33 H21 108.5 no
C34 C33 H22 108.7 no
O5 C33 H22 111.7 no
H21 C33 H22 108.9 no
C33 C34 N3 129.13(15) yes
C33 C34 O6 115.02(14) yes
N3 C34 O6 115.76(14) yes
C36 C35 C48 124.06(15) yes
C36 C35 O6 128.23(14) yes
C48 C35 O6 107.64(13) yes
C35 C36 C37 122.53(14) yes
C35 C36 C41 113.13(15) yes
C37 C36 C41 124.33(15) yes
C36 C37 C38 109.12(13) yes
C36 C37 C39 109.09(13) yes
C38 C37 C39 110.08(14) yes
C36 C37 C40 111.58(13) yes
C38 C37 C40 108.09(14) yes
C39 C37 C40 108.88(13) yes
C37 C38 H473 109.7 no
C37 C38 H471 111.9 no
H473 C38 H471 108.4 no
C37 C38 H472 110.2 no
H473 C38 H472 108.6 no
H471 C38 H472 108.0 no
C37 C39 H481 109.5 no
C37 C39 H482 109.5 no
H481 C39 H482 109.8 no
C37 C39 H483 111.8 no
H481 C39 H483 107.4 no
H482 C39 H483 108.8 no
C37 C40 H461 107.4 no
C37 C40 H462 111.6 no
H461 C40 H462 109.1 no
C37 C40 H463 109.7 no
H461 C40 H463 108.2 no
H462 C40 H463 110.8 no
C36 C41 C42 124.82(15) yes
C36 C41 H491 117.6 no
C42 C41 H491 117.6 no
C41 C42 C43 121.68(15) yes
C41 C42 C47 119.26(15) yes
C43 C42 C47 119.03(14) yes
C42 C43 C44 112.76(14) yes
C42 C43 C45 108.91(14) yes
C44 C43 C45 108.61(15) yes
C42 C43 C46 109.45(14) yes
C44 C43 C46 108.20(14) yes
C45 C43 C46 108.84(15) yes
C43 C44 H541 108.1 no
C43 C44 H542 111.5 no
H541 C44 H542 107.9 no
C43 C44 H543 110.8 no
H541 C44 H543 108.9 no
H542 C44 H543 109.5 no
C43 C45 H571 111.5 no
C43 C45 H572 111.0 no
H571 C45 H572 107.1 no
C43 C45 H573 112.1 no
H571 C45 H573 106.9 no
H572 C45 H573 107.9 no
C43 C46 H551 110.1 no
C43 C46 H552 111.8 no
H551 C46 H552 108.1 no
C43 C46 H553 111.8 no
H551 C46 H553 107.3 no
H552 C46 H553 107.4 no
C42 C47 C48 117.04(15) yes
C42 C47 H511 122.4 no
C48 C47 H511 120.5 no
C47 C48 C35 121.64(15) yes
C47 C48 N3 129.84(15) yes
C35 C48 N3 108.39(14) yes
C13 N1 C15 104.56(13) yes
C32 N2 C18 104.73(13) yes
C48 N3 C34 104.46(13) yes
C14 O1 C15 104.23(12) yes
C16 O2 H231 108.2 no
C17 O3 H31 105.6 no
C19 O4 C18 104.13(12) yes
C33 O5 H11 107.6 no
C35 O6 C34 103.73(12) yes

loop_
_geom_bond_atom_site_label_1
_geom_bond_atom_site_label_2
_geom_bond_distance
_geom_bond_publ_flag
C1 C3 1.527(2) yes
C1 H311 0.974 no
C1 H312 0.968 no
C1 H313 0.977 no
C2 C3 1.530(2) yes
C2 H301 0.967 no
C2 H302 0.985 no
C2 H303 0.976 no
C3 C4 1.530(2) yes
C3 C5 1.529(2) yes
C4 H323 0.974 no
C4 H321 0.972 no
C4 H322 0.985 no
C5 C6 1.389(2) yes
C5 C14 1.394(2) yes
C6 C7 1.412(2) yes
C6 H331 0.955 no
C7 C8 1.531(2) yes
C7 C12 1.393(2) yes
C8 C9 1.534(2) yes
C8 C10 1.530(2) yes
C8 C11 1.527(2) yes
C9 H381 0.975 no
C9 H382 0.978 no
C9 H383 0.981 no
C10 H371 0.976 no
C10 H372 0.976 no
C10 H373 1.007 no
C11 H391 0.969 no
C11 H392 0.972 no
C11 H393 0.979 no
C12 C13 1.392(2) yes
C12 H411 0.959 no
C13 C14 1.381(2) yes
C13 N1 1.410(2) yes
C14 O1 1.3919(19) yes
C15 C16 1.498(2) yes
C15 N1 1.291(2) yes
C15 O1 1.3671(19) yes
C16 O2 1.398(2) yes
C16 H241 0.974 no
C16 H242 0.989 no
C17 C18 1.492(2) yes
C17 O3 1.400(2) yes
C17 H42 0.978 no
C17 H41 0.971 no
C18 N2 1.287(2) yes
C18 O4 1.372(2) yes
C19 C20 1.390(2) yes
C19 C32 1.384(2) yes
C19 O4 1.3912(19) yes
C20 C21 1.523(2) yes
C20 C25 1.398(2) yes
C21 C22 1.536(3) yes
C21 C23 1.536(2) yes
C21 C24 1.535(2) yes
C22 H112 0.987 no
C22 H113 0.981 no
C22 H111 0.967 no
C23 H122 0.970 no
C23 H121 0.963 no
C23 H123 0.986 no
C24 H102 0.981 no
C24 H101 0.981 no
C24 H103 0.997 no
C25 C26 1.406(2) yes
C25 H131 0.959 no
C26 C27 1.536(2) yes
C26 C31 1.399(2) yes
C27 C28 1.528(3) yes
C27 C29 1.533(3) yes
C27 C30 1.536(3) yes
C28 H201 0.963 no
C28 H203 0.953 no
C28 H202 0.987 no
C29 H193 0.997 no
C29 H192 0.993 no
C29 H191 0.982 no
C30 H212 0.986 no
C30 H211 0.972 no
C30 H213 0.985 no
C31 C32 1.387(2) yes
C31 H151 0.950 no
C32 N2 1.413(2) yes
C33 C34 1.496(2) yes
C33 O5 1.399(2) yes
C33 H21 0.984 no
C33 H22 0.974 no
C34 N3 1.288(2) yes
C34 O6 1.3667(19) yes
C35 C36 1.388(2) yes
C35 C48 1.383(2) yes
C35 O6 1.3893(19) yes
C36 C37 1.524(2) yes
C36 C41 1.391(2) yes
C37 C38 1.533(2) yes
C37 C39 1.539(2) yes
C37 C40 1.526(2) yes
C38 H473 0.985 no
C38 H471 0.969 no
C38 H472 0.988 no
C39 H481 0.968 no
C39 H482 0.965 no
C39 H483 0.994 no
C40 H461 0.989 no
C40 H462 0.970 no
C40 H463 0.973 no
C41 C42 1.410(2) yes
C41 H491 0.953 no
C42 C43 1.532(2) yes
C42 C47 1.394(2) yes
C43 C44 1.525(2) yes
C43 C45 1.538(2) yes
C43 C46 1.537(2) yes
C44 H541 0.969 no
C44 H542 0.966 no
C44 H543 0.984 no
C45 H571 0.971 no
C45 H572 0.975 no
C45 H573 0.976 no
C46 H551 0.973 no
C46 H552 0.977 no
C46 H553 0.970 no
C47 C48 1.384(2) yes
C47 H511 0.960 no
C48 N3 1.409(2) yes
O2 H231 0.836 no
O3 H31 0.852 no
O5 H11 0.854 no

loop_
_geom_hbond_atom_site_label_D
_geom_hbond_atom_site_label_H
_geom_hbond_atom_site_label_A
_geom_hbond_site_symmetry_A
_geom_hbond_angle_DHA
_geom_hbond_distance_DH
_geom_hbond_distance_HA
_geom_hbond_distance_DA
_geom_hbond_publ_flag
C22 H111 O4 . 125.00 0.967 2.411 3.072(3) yes
C31 H151 O5 2_666 177.52(4) 0.950 2.586 3.535(3) yes
C2 H302 O1 . 123.00 0.985 2.414 3.067(3) yes
C38 H471 O6 . 123.00 0.969 2.529 3.161(3) yes
C39 H483 O6 . 123.00 0.994 2.525 3.180(3) yes
C33 H22 O2 4_565 127.18(5) 0.974 2.581 3.263(3) yes
O2 H231 N2 3_655 178.39(5) 0.836 1.959 2.794(3) yes
O5 H11 N1 4_565 171.72(5) 0.854 1.927 2.775(3) yes
O3 H31 N3 2_766 170.92(5) 0.852 1.910 2.755(3) yes
